data_9005486
loop_
_publ_author_name
'Mookherjee, M.'
'Redfern, S. A. T.'
'Zhang, M.'

_publ_section_title
;
 Thermal response of structure and hydroxyl ion of phengite-2M_1:
 an in situ neutron diffraction and FTIR study
 Sample: T = 100 degrees C
;
_journal_name_full 'European Journal of Mineralogy'
_journal_page_first 545
_journal_page_last 555
_journal_paper_doi 10.1127/0935-1221/2001/0013-0545
_journal_volume 13
_journal_year 2001
_chemical_formula_sum 'Al2.28 F0.04 Fe0.28 H1.96 K0.475 Mg0.2 Na0.025 O11.96 Si3.24'
_chemical_name_mineral Phengite
_space_group_IT_number 15
_symmetry_space_group_name_Hall '-C 2yc'
_symmetry_space_group_name_H-M 'C 1 2/c 1'
_cell_angle_alpha 90
_cell_angle_beta 95.746
_cell_angle_gamma 90
_cell_length_a 5.2196
_cell_length_b 9.0550
_cell_length_c 20.010
_cell_formula_units_Z 4
_cell_volume 940.990
_database_code_amcsd 0006873
_diffrn_ambient_temperature 373.15
_exptl_crystal_density_diffrn 2.726
_cod_original_formula_sum 'K.475 Na.025 Al2.28 Mg.2 Fe.28 Si3.24 O11.96 F.04 H1.96'
_cod_database_code 9005486

loop_
_space_group_symop_operation_xyz
x,y,z
1/2+x,1/2+y,z
x,-y,1/2+z
1/2+x,1/2-y,1/2+z
-x,y,1/2-z
1/2-x,1/2+y,1/2-z
-x,-y,-z
1/2-x,1/2-y,-z

loop_
_atom_site_aniso_label
_atom_site_aniso_U_11
_atom_site_aniso_U_22
_atom_site_aniso_U_33
_atom_site_aniso_U_12
_atom_site_aniso_U_13
_atom_site_aniso_U_23
H1 0.08100 0.04700 0.08600 0.04700 0.04400 0.00000

loop_
_atom_site_label
_atom_site_fract_x
_atom_site_fract_y
_atom_site_fract_z
_atom_site_occupancy
_atom_site_U_iso_or_equiv
K 0.00000 0.09700 0.25000 0.47500 0.02400
Na 0.00000 0.09700 0.25000 0.02500 0.02400
Al 0.23600 0.08140 -0.00170 0.76000 0.01100
Mg 0.23600 0.08140 -0.00170 0.10000 0.01100
Fe 0.23600 0.08140 -0.00170 0.14000 0.01100
SiT1 0.45900 0.92100 0.13470 0.81000 0.02700
AlT1 0.45900 0.92100 0.13470 0.19000 0.02700
SiT2 0.45300 0.26100 0.13620 0.81000 0.00700
AlT2 0.45300 0.26100 0.13620 0.19000 0.00700
O1 0.45500 0.94250 0.05220 1.00000 0.01300
O2 0.39400 0.25590 0.05420 1.00000 0.00800
O3 0.45900 0.56100 0.05090 0.98000 0.01400
F3 0.45900 0.56100 0.05090 0.02000 0.01400
O4 0.43600 0.09570 0.16870 1.00000 0.01500
O5 0.23700 0.82090 0.15940 1.00000 0.02800
O6 0.24600 0.36010 0.17040 1.00000 0.01200
H1 0.34200 0.64700 0.05600 0.98000 ?

loop_
_cod_related_entry_id
_cod_related_entry_database
_cod_related_entry_code
1 AMCSD 0006873
